data_4104274
loop_
_publ_author_name
'Bao-Yu Wang'
'Alice Raphael Karikachery'
'Yunjing Li'
'Anupam Singh'
'Han Baek Lee'
'Wenfang Sun'
'Paul R. Sharp'

_publ_contact_author_address
;125 Chemistry
University of Missouri
Columbia, MO 65211
USA
;
_publ_contact_author_email sharpp@missouri.edu
_publ_contact_author_fax 573-882-2754
_publ_contact_author_name 'Paul R. Sharp'
_publ_contact_author_phone 572-882-7715
_publ_section_title
;
 Remarkable Bromination and Blue Emission of 9-Anthracenyl Pt(II)
 Complexes
;
_journal_name_full 'Journal of the American Chemical Society'
_journal_page_first 3150
_journal_page_last 3151
_journal_paper_doi 10.1021/ja809046p
_journal_volume 131
_journal_year 2009
_chemical_formula_sum 'C26 H37 Br3 P2 Pt'
_chemical_formula_weight 846.32
_chemical_name_systematic
; 
 ? 
;
_space_group_IT_number 2
_symmetry_cell_setting triclinic
_symmetry_space_group_name_Hall '-P 1'
_symmetry_space_group_name_H-M 'P -1'
_atom_sites_solution_hydrogens geom
_atom_sites_solution_primary direct
_atom_sites_solution_secondary difmap
_audit_creation_method SHELXL-97
_cell_angle_alpha 70.2430(10)
_cell_angle_beta 85.1440(10)
_cell_angle_gamma 82.5610(10)
_cell_formula_units_Z 4
_cell_length_a 9.3779(7)
_cell_length_b 17.2149(14)
_cell_length_c 19.5432(15)
_cell_measurement_reflns_used 7462
_cell_measurement_temperature 173(2)
_cell_measurement_theta_max 27.10
_cell_measurement_theta_min 2.21
_cell_volume 2941.5(4)
_computing_cell_refinement 'SMART (Bruker, 1998)'
_computing_data_collection 'SMART (Bruker, 1998)'
_computing_data_reduction 'SAINT (Bruker, 1998)'
_computing_molecular_graphics
;
   L. J. Barbour, X-Seed - Graphical Interface to
   SHELX-97 and POV-Ray, 1999
   ORTEP (Johnson, 1976), ORTEP 3 for Windows (L. J. Farrugia, 1997)
;
_computing_publication_material 'CIFTAB (Sheldrick, 1997)'
_computing_structure_refinement
;
   SHELXL-97 (Sheldrick, 1997), L. J. Barbour, X-Seed - Graphical Interface to
   SHELX-97 and POV-Ray, 1999
;
_computing_structure_solution 'SHELXS-97 (Sheldrick, 1990)'
_diffrn_ambient_temperature 173(2)
_diffrn_measured_fraction_theta_full 0.970
_diffrn_measured_fraction_theta_max 0.970
_diffrn_measurement_device_type 'CCD area detector'
_diffrn_measurement_method 'phi and omega scans'
_diffrn_radiation_monochromator graphite
_diffrn_radiation_source 'fine-focus sealed tube'
_diffrn_radiation_type MoK\a
_diffrn_radiation_wavelength 0.71073
_diffrn_reflns_av_R_equivalents 0.0285
_diffrn_reflns_av_sigmaI/netI 0.0607
_diffrn_reflns_limit_h_max 12
_diffrn_reflns_limit_h_min -12
_diffrn_reflns_limit_k_max 17
_diffrn_reflns_limit_k_min -22
_diffrn_reflns_limit_l_max 22
_diffrn_reflns_limit_l_min -24
_diffrn_reflns_number 20888
_diffrn_reflns_theta_full 27.14
_diffrn_reflns_theta_max 27.14
_diffrn_reflns_theta_min 1.38
_diffrn_standards_decay_% 0.0
_exptl_absorpt_coefficient_mu 8.967
_exptl_absorpt_correction_T_max 0.1454
_exptl_absorpt_correction_T_min 0.1239
_exptl_absorpt_correction_type multi-scan
_exptl_absorpt_process_details
;
   Data were corrected for decay and absorption using the program SADABS
   based on the method of R.H. Blessing (Acta Cryst. A51, 33-38, 1995).
;
_exptl_crystal_colour ORANGE
_exptl_crystal_density_diffrn 1.911
_exptl_crystal_density_method 'not measured'
_exptl_crystal_description PRISM
_exptl_crystal_F_000 1624
_exptl_crystal_size_max 0.40
_exptl_crystal_size_mid 0.35
_exptl_crystal_size_min 0.35
_refine_diff_density_max 4.468
_refine_diff_density_min -2.725
_refine_diff_density_rms 0.202
_refine_ls_extinction_method none
_refine_ls_goodness_of_fit_ref 1.021
_refine_ls_hydrogen_treatment noref
_refine_ls_matrix_type full
_refine_ls_number_parameters 675
_refine_ls_number_reflns 12622
_refine_ls_number_restraints 256
_refine_ls_restrained_S_all 1.025
_refine_ls_R_factor_all 0.0846
_refine_ls_R_factor_gt 0.0524
_refine_ls_shift/su_max 0.001
_refine_ls_shift/su_mean 0.000
_refine_ls_structure_factor_coef Fsqd
_refine_ls_weighting_details 'calc w=1/[\s^2^(Fo^2^)+(0.0722P)^2^+18.9879P] where P=(Fo^2^+2Fc^2^)/3'
_refine_ls_weighting_scheme calc
_refine_ls_wR_factor_gt 0.1280
_refine_ls_wR_factor_ref 0.1480
_reflns_number_gt 9029
_reflns_number_total 12622
_reflns_threshold_expression >2sigma(I)
_cod_data_source_file ja809046p_si_002_3.cif
_cod_data_source_block Pt(PEt3)2(Br)(2,10-dibromoanthracen-1-yl)_(3)
_cod_original_sg_symbol_H-M 'P-1   '
_cod_database_code 4104274

loop_
_symmetry_equiv_pos_as_xyz
'x, y, z'
'-x, -y, -z'

loop_
_atom_site_label
_atom_site_type_symbol
_atom_site_fract_x
_atom_site_fract_y
_atom_site_fract_z
_atom_site_U_iso_or_equiv
_atom_site_adp_type
_atom_site_occupancy
_atom_site_symmetry_multiplicity
_atom_site_calc_flag
_atom_site_refinement_flags
_atom_site_disorder_assembly
_atom_site_disorder_group
Pt1 Pt 0.44564(3) 0.77280(2) 0.082199(16) 0.02331(10) Uani 1 1 d . . .
Pt2 Pt 0.12016(5) 0.27077(3) 0.47984(2) 0.05528(15) Uani 1 1 d . A 1
Br1 Br 0.60857(10) 0.73592(6) 0.18719(5) 0.0363(2) Uani 1 1 d . . .
Br2 Br 0.06342(11) 0.86331(7) -0.21921(5) 0.0474(3) Uani 1 1 d . . .
Br3 Br 0.20960(19) 0.49388(9) 0.09146(9) 0.0822(5) Uani 1 1 d . . .
Br4 Br -0.0780(2) 0.25269(18) 0.57615(10) 0.1483(10) Uani 1 1 d . A 1
Br5 Br 0.61322(11) 0.32142(8) 0.20007(6) 0.0528(3) Uani 1 1 d . A 1
Br6 Br 0.1661(5) -0.0038(2) 0.39445(16) 0.1195(16) Uani 0.585(4) 1 d P B 2
Br6' Br 0.3846(6) 0.5658(2) 0.42610(19) 0.0979(18) Uani 0.415(4) 1 d P B 2
P1 P 0.2564(2) 0.80157(14) 0.15681(11) 0.0273(5) Uani 1 1 d . . .
P2 P 0.6414(2) 0.73540(14) 0.01497(11) 0.0260(5) Uani 1 1 d . . .
P3 P 0.2795(4) 0.2032(2) 0.56891(16) 0.0718(11) Uani 1 1 d D . .
P4 P -0.0468(3) 0.3412(3) 0.39332(18) 0.0831(14) Uani 1 1 d D . .
C1 C 0.3210(8) 0.8025(5) -0.0054(4) 0.0256(17) Uani 1 1 d . . .
C2 C 0.2496(8) 0.7423(6) -0.0171(4) 0.0265(18) Uani 1 1 d . . .
C3 C 0.2564(9) 0.6615(6) 0.0336(5) 0.034(2) Uani 1 1 d . . .
H3 H 0.3070 0.6490 0.0768 0.041 Uiso 1 1 calc R . .
C4 C 0.1918(11) 0.6009(6) 0.0221(6) 0.042(2) Uani 1 1 d . . .
C5 C 0.1174(10) 0.6147(6) -0.0409(5) 0.039(2) Uani 1 1 d . . .
H5 H 0.0744 0.5713 -0.0483 0.047 Uiso 1 1 calc R . .
C6 C 0.1087(9) 0.6927(6) -0.0915(5) 0.036(2) Uani 1 1 d . . .
H6 H 0.0587 0.7027 -0.1345 0.043 Uiso 1 1 calc R . .
C7 C 0.1712(8) 0.7591(6) -0.0825(5) 0.0290(19) Uani 1 1 d . . .
C8 C 0.1682(8) 0.8393(6) -0.1331(4) 0.0284(19) Uani 1 1 d . . .
C9 C 0.2349(8) 0.9012(6) -0.1236(4) 0.0283(19) Uani 1 1 d . . .
C10 C 0.2336(10) 0.9830(6) -0.1755(5) 0.037(2) Uani 1 1 d . . .
H10 H 0.1858 0.9961 -0.2196 0.044 Uiso 1 1 calc R . .
C11 C 0.3009(10) 1.0437(6) -0.1627(5) 0.040(2) Uani 1 1 d . . .
H11 H 0.2991 1.0976 -0.1980 0.047 Uiso 1 1 calc R . .
C12 C 0.3704(10) 1.0261(6) -0.0989(5) 0.039(2) Uani 1 1 d . . .
H12 H 0.4143 1.0684 -0.0902 0.046 Uiso 1 1 calc R . .
C13 C 0.3768(9) 0.9488(5) -0.0483(4) 0.0286(18) Uani 1 1 d . . .
H13 H 0.4258 0.9383 -0.0050 0.034 Uiso 1 1 calc R . .
C14 C 0.3127(8) 0.8838(5) -0.0582(4) 0.0230(17) Uani 1 1 d . . .
C15 C 0.0741(10) 0.8243(6) 0.1246(5) 0.035(2) Uani 1 1 d . . .
H15A H 0.0583 0.7830 0.1017 0.042 Uiso 1 1 calc R . .
H15B H 0.0056 0.8171 0.1672 0.042 Uiso 1 1 calc R . .
C16 C 0.0388(10) 0.9114(7) 0.0699(5) 0.044(2) Uani 1 1 d . . .
H16A H 0.0521 0.9530 0.0921 0.065 Uiso 1 1 calc R . .
H16B H -0.0614 0.9182 0.0562 0.065 Uiso 1 1 calc R . .
H16C H 0.1030 0.9186 0.0265 0.065 Uiso 1 1 calc R . .
C17 C 0.2348(11) 0.7161(6) 0.2413(5) 0.041(2) Uani 1 1 d . . .
H17A H 0.3271 0.7008 0.2661 0.050 Uiso 1 1 calc R . .
H17B H 0.1619 0.7352 0.2735 0.050 Uiso 1 1 calc R . .
C18 C 0.1895(15) 0.6399(7) 0.2311(6) 0.065(3) Uani 1 1 d . . .
H18A H 0.0956 0.6536 0.2090 0.097 Uiso 1 1 calc R . .
H18B H 0.1826 0.5961 0.2785 0.097 Uiso 1 1 calc R . .
H18C H 0.2609 0.6204 0.1993 0.097 Uiso 1 1 calc R . .
C19 C 0.2875(10) 0.8888(6) 0.1850(5) 0.037(2) Uani 1 1 d . . .
H19A H 0.3804 0.8747 0.2092 0.044 Uiso 1 1 calc R . .
H19B H 0.2981 0.9375 0.1406 0.044 Uiso 1 1 calc R . .
C20 C 0.1724(12) 0.9147(8) 0.2361(6) 0.055(3) Uani 1 1 d . . .
H20A H 0.0767 0.9167 0.2185 0.082 Uiso 1 1 calc R . .
H20B H 0.1870 0.9696 0.2371 0.082 Uiso 1 1 calc R . .
H20C H 0.1801 0.8742 0.2853 0.082 Uiso 1 1 calc R . .
C21 C 0.7895(9) 0.7978(6) -0.0009(5) 0.039(2) Uani 1 1 d . . .
H21A H 0.8127 0.8019 0.0462 0.047 Uiso 1 1 calc R . .
H21B H 0.8750 0.7685 -0.0185 0.047 Uiso 1 1 calc R . .
C22 C 0.7635(12) 0.8856(7) -0.0554(6) 0.051(3) Uani 1 1 d . . .
H22A H 0.7330 0.8828 -0.1012 0.076 Uiso 1 1 calc R . .
H22B H 0.8526 0.9123 -0.0644 0.076 Uiso 1 1 calc R . .
H22C H 0.6881 0.9180 -0.0355 0.076 Uiso 1 1 calc R . .
C23 C 0.6042(10) 0.7343(6) -0.0746(5) 0.037(2) Uani 1 1 d . . .
H23A H 0.5396 0.6909 -0.0680 0.045 Uiso 1 1 calc R . .
H23B H 0.5509 0.7884 -0.1010 0.045 Uiso 1 1 calc R . .
C24 C 0.7336(10) 0.7189(7) -0.1224(5) 0.045(3) Uani 1 1 d . . .
H24A H 0.7775 0.7707 -0.1458 0.068 Uiso 1 1 calc R . .
H24B H 0.7027 0.6993 -0.1598 0.068 Uiso 1 1 calc R . .
H24C H 0.8042 0.6768 -0.0924 0.068 Uiso 1 1 calc R . .
C25 C 0.7276(11) 0.6312(6) 0.0607(5) 0.043(2) Uani 1 1 d . . .
H25A H 0.8054 0.6173 0.0278 0.052 Uiso 1 1 calc R . .
H25B H 0.7726 0.6313 0.1047 0.052 Uiso 1 1 calc R . .
C26 C 0.6272(13) 0.5642(7) 0.0829(7) 0.060(3) Uani 1 1 d . . .
H26A H 0.5523 0.5757 0.1173 0.091 Uiso 1 1 calc R . .
H26B H 0.6817 0.5103 0.1060 0.091 Uiso 1 1 calc R . .
H26C H 0.5825 0.5632 0.0397 0.091 Uiso 1 1 calc R . .
C27 C 0.2758(10) 0.2837(7) 0.3998(5) 0.038(2) Uani 1 1 d . A 1
C28 C 0.3101(11) 0.2229(7) 0.3659(5) 0.043(2) Uani 1 1 d . A 1
C29 C 0.2351(14) 0.1495(8) 0.3878(7) 0.062(3) Uani 1 1 d . A 1
H29 H 0.1618 0.1429 0.4253 0.074 Uiso 1 1 calc R A 1
C30 C 0.2652(17) 0.0907(9) 0.3570(8) 0.078(4) Uani 1 1 d . A 1
H30 H 0.2113 0.0442 0.3720 0.094 Uiso 0.585(4) 1 calc PR B 1
C31 C 0.3787(19) 0.0965(9) 0.3012(8) 0.080(4) Uani 1 1 d . A 1
H31 H 0.4034 0.0531 0.2812 0.096 Uiso 1 1 calc R A 1
C32 C 0.4480(14) 0.1644(8) 0.2786(6) 0.057(3) Uani 1 1 d . A 1
H32 H 0.5217 0.1686 0.2414 0.068 Uiso 1 1 calc R A 1
C33 C 0.4168(11) 0.2310(7) 0.3075(5) 0.044(2) Uani 1 1 d . A 1
C34 C 0.4806(9) 0.3063(6) 0.2816(5) 0.036(2) Uani 1 1 d . A 1
C35 C 0.4492(9) 0.3685(6) 0.3118(5) 0.038(2) Uani 1 1 d . A 1
C36 C 0.5091(10) 0.4451(7) 0.2858(6) 0.045(2) Uani 1 1 d . A 1
H36 H 0.5687 0.4563 0.2425 0.054 Uiso 1 1 calc R A 1
C37 C 0.4870(13) 0.5022(8) 0.3182(6) 0.057(3) Uani 1 1 d . A 1
H37 H 0.5327 0.5518 0.2993 0.068 Uiso 1 1 calc R A 1
C38 C 0.3928(15) 0.4881(8) 0.3824(6) 0.061(3) Uani 1 1 d . A 1
H38 H 0.3777 0.5276 0.4071 0.073 Uiso 0.415(4) 1 calc PR B 1
C39 C 0.3268(12) 0.4187(7) 0.4069(5) 0.048(3) Uani 1 1 d . A 1
H39 H 0.2620 0.4112 0.4481 0.058 Uiso 1 1 calc R A 1
C40 C 0.3496(9) 0.3558(7) 0.3740(5) 0.038(2) Uani 1 1 d . A 1
C41' C 0.4675(15) 0.1850(16) 0.5356(9) 0.143(17) Uani 0.677(17) 1 d PD A 2
H41A H 0.4724 0.1432 0.5108 0.171 Uiso 0.677(17) 1 calc PR A 2
H41B H 0.4951 0.2373 0.4992 0.171 Uiso 0.677(17) 1 calc PR A 2
C43 C 0.291(4) 0.0900(10) 0.6110(17) 0.09(2) Uani 0.323(17) 1 d PD A 1
H43A H 0.3810 0.0727 0.6382 0.108 Uiso 0.323(17) 1 calc PR A 1
H43B H 0.2105 0.0777 0.6476 0.108 Uiso 0.323(17) 1 calc PR A 1
C44 C 0.291(7) 0.0344(16) 0.567(2) 0.12(2) Uani 0.323(17) 1 d PDU A 1
H44A H 0.3031 -0.0236 0.5992 0.179 Uiso 0.323(17) 1 calc PR A 1
H44B H 0.3696 0.0446 0.5302 0.179 Uiso 0.323(17) 1 calc PR A 1
H44C H 0.1988 0.0455 0.5435 0.179 Uiso 0.323(17) 1 calc PR A 1
C47' C 0.0181(19) 0.3796(15) 0.2979(8) 0.094(10) Uani 0.677(17) 1 d PD A 2
H47A H 0.1091 0.4039 0.2959 0.113 Uiso 0.677(17) 1 calc PR A 2
H47B H 0.0410 0.3315 0.2805 0.113 Uiso 0.677(17) 1 calc PR A 2
C48 C -0.0839(18) 0.4442(15) 0.2451(8) 0.145(10) Uani 1 1 d D . .
C49' C -0.138(2) 0.4365(12) 0.4076(15) 0.124(14) Uani 0.677(17) 1 d PD A 2
H49A H -0.2072 0.4628 0.3684 0.149 Uiso 0.677(17) 1 calc PR A 2
H49B H -0.1956 0.4197 0.4541 0.149 Uiso 0.677(17) 1 calc PR A 2
C50' C -0.048(4) 0.5018(18) 0.409(3) 0.23(3) Uani 0.677(17) 1 d PD A 2
H50A H -0.1104 0.5483 0.4177 0.347 Uiso 0.677(17) 1 calc PR A 2
H50B H 0.0064 0.5217 0.3628 0.347 Uiso 0.677(17) 1 calc PR A 2
H50C H 0.0193 0.4779 0.4488 0.347 Uiso 0.677(17) 1 calc PR A 2
C51' C -0.1971(19) 0.2844(12) 0.3920(16) 0.21(3) Uani 0.677(17) 1 d PD A 2
H51A H -0.2694 0.2923 0.4296 0.253 Uiso 0.677(17) 1 calc PR A 2
H51B H -0.2417 0.3119 0.3444 0.253 Uiso 0.677(17) 1 calc PR A 2
C52 C -0.174(3) 0.1927(11) 0.4033(14) 0.142(9) Uani 1 1 d D . .
C51 C -0.116(3) 0.2696(15) 0.3537(13) 0.11(2) Uani 0.323(17) 1 d PDU A 1
H51C H -0.1932 0.3020 0.3207 0.126 Uiso 0.323(17) 1 calc PR A 1
H51D H -0.0369 0.2527 0.3231 0.126 Uiso 0.323(17) 1 calc PR A 1
C47 C 0.015(3) 0.4198(16) 0.3086(10) 0.054(12) Uani 0.323(17) 1 d PD A 1
H47C H 0.0274 0.4704 0.3197 0.064 Uiso 0.323(17) 1 calc PR A 1
H47D H 0.1105 0.3981 0.2930 0.064 Uiso 0.323(17) 1 calc PR A 1
C49 C -0.213(3) 0.394(2) 0.420(2) 0.46(18) Uani 0.323(17) 1 d PD A 1
H49C H -0.2532 0.4348 0.3747 0.550 Uiso 0.323(17) 1 calc PR A 1
H49D H -0.2818 0.3522 0.4399 0.550 Uiso 0.323(17) 1 calc PR A 1
C46 C 0.201(4) 0.3281(17) 0.6377(17) 0.063(13) Uani 0.323(17) 1 d PD A 1
H46A H 0.1644 0.3374 0.6831 0.095 Uiso 0.323(17) 1 calc PR A 1
H46B H 0.1342 0.3582 0.5990 0.095 Uiso 0.323(17) 1 calc PR A 1
H46C H 0.2957 0.3484 0.6239 0.095 Uiso 0.323(17) 1 calc PR A 1
C41 C 0.4665(17) 0.2248(17) 0.5568(18) 0.087(17) Uani 0.323(17) 1 d PDU A 1
H41C H 0.4930 0.2420 0.5041 0.104 Uiso 0.323(17) 1 calc PR A 1
H41D H 0.4735 0.2728 0.5730 0.104 Uiso 0.323(17) 1 calc PR A 1
C45 C 0.214(3) 0.2364(15) 0.6484(12) 0.055(10) Uani 0.323(17) 1 d PDU A 1
H45A H 0.1181 0.2169 0.6647 0.066 Uiso 0.323(17) 1 calc PR A 1
H45B H 0.2796 0.2074 0.6885 0.066 Uiso 0.323(17) 1 calc PR A 1
C44' C 0.184(7) 0.0433(18) 0.5912(15) 0.23(3) Uani 0.677(17) 1 d PD A 2
H44D H 0.1744 -0.0109 0.6286 0.350 Uiso 0.677(17) 1 calc PR A 2
H44E H 0.2514 0.0362 0.5521 0.350 Uiso 0.677(17) 1 calc PR A 2
H44F H 0.0898 0.0677 0.5713 0.350 Uiso 0.677(17) 1 calc PR A 2
C43' C 0.239(3) 0.0990(11) 0.6241(11) 0.101(12) Uani 0.677(17) 1 d PD A 2
H43C H 0.3285 0.0694 0.6484 0.121 Uiso 0.677(17) 1 calc PR A 2
H43D H 0.1681 0.1050 0.6629 0.121 Uiso 0.677(17) 1 calc PR A 2
C45' C 0.301(3) 0.2525(12) 0.6360(10) 0.165(19) Uani 0.677(17) 1 d PD A 2
H45C H 0.2056 0.2742 0.6521 0.198 Uiso 0.677(17) 1 calc PR A 2
H45D H 0.3480 0.2117 0.6791 0.198 Uiso 0.677(17) 1 calc PR A 2
C46' C 0.398(5) 0.327(2) 0.5985(16) 0.167(19) Uani 0.677(17) 1 d P A 2
H46D H 0.4110 0.3549 0.6333 0.251 Uiso 0.677(17) 1 calc PR A 2
H46E H 0.3507 0.3669 0.5558 0.251 Uiso 0.677(17) 1 calc PR A 2
H46F H 0.4925 0.3048 0.5833 0.251 Uiso 0.677(17) 1 calc PR A 2
C50 C -0.208(6) 0.439(4) 0.474(4) 0.35(12) Uani 0.323(17) 1 d PD A 1
H50D H -0.3051 0.4644 0.4816 0.520 Uiso 0.323(17) 1 calc PR A 1
H50E H -0.1431 0.4824 0.4543 0.520 Uiso 0.323(17) 1 calc PR A 1
H50F H -0.1734 0.3996 0.5197 0.520 Uiso 0.323(17) 1 calc PR A 1
C42 C 0.5775(19) 0.155(2) 0.5961(15) 0.29(2) Uani 1 1 d DU . .

loop_
_atom_site_aniso_label
_atom_site_aniso_U_11
_atom_site_aniso_U_22
_atom_site_aniso_U_33
_atom_site_aniso_U_23
_atom_site_aniso_U_13
_atom_site_aniso_U_12
Pt1 0.02204(16) 0.02842(18) 0.01682(15) -0.00478(12) -0.00260(11) 0.00042(12)
Pt2 0.0448(2) 0.0982(4) 0.01829(19) -0.0112(2) 0.00220(16) -0.0158(2)
Br1 0.0373(5) 0.0448(6) 0.0246(4) -0.0091(4) -0.0119(3) 0.0042(4)
Br2 0.0486(6) 0.0631(7) 0.0328(5) -0.0180(5) -0.0185(4) 0.0022(5)
Br3 0.1181(13) 0.0492(8) 0.0788(10) -0.0111(7) -0.0075(9) -0.0326(8)
Br4 0.1256(17) 0.238(3) 0.0555(10) -0.0268(13) 0.0599(11) -0.0271(17)
Br5 0.0393(5) 0.0763(8) 0.0433(6) -0.0237(6) 0.0106(4) -0.0056(5)
Br6 0.226(4) 0.085(2) 0.0665(18) -0.0302(15) 0.026(2) -0.091(2)
Br6' 0.185(5) 0.059(2) 0.050(2) -0.0283(17) 0.018(2) -0.001(2)
P1 0.0253(11) 0.0334(13) 0.0201(10) -0.0061(9) 0.0029(8) -0.0017(9)
P2 0.0204(10) 0.0325(12) 0.0226(10) -0.0073(9) -0.0019(8) 0.0017(8)
P3 0.091(3) 0.082(3) 0.0317(15) 0.0121(15) -0.0263(16) -0.039(2)
P4 0.0344(16) 0.154(4) 0.0403(17) -0.006(2) -0.0018(13) -0.008(2)
C1 0.018(4) 0.035(5) 0.024(4) -0.013(4) 0.003(3) 0.002(3)
C2 0.018(4) 0.041(5) 0.024(4) -0.016(4) 0.003(3) -0.003(3)
C3 0.032(5) 0.037(5) 0.035(5) -0.016(4) 0.002(4) -0.005(4)
C4 0.050(6) 0.035(5) 0.044(6) -0.016(5) 0.005(5) -0.009(4)
C5 0.038(5) 0.044(6) 0.042(5) -0.023(5) 0.006(4) -0.012(4)
C6 0.019(4) 0.058(7) 0.037(5) -0.027(5) 0.003(4) 0.000(4)
C7 0.020(4) 0.041(5) 0.029(4) -0.017(4) 0.002(3) 0.001(3)
C8 0.020(4) 0.044(5) 0.023(4) -0.016(4) -0.005(3) 0.006(4)
C9 0.020(4) 0.041(5) 0.021(4) -0.008(4) -0.002(3) 0.004(3)
C10 0.036(5) 0.047(6) 0.018(4) 0.001(4) -0.003(3) 0.001(4)
C11 0.039(5) 0.040(6) 0.024(4) 0.008(4) 0.000(4) 0.003(4)
C12 0.031(5) 0.045(6) 0.039(5) -0.012(5) -0.003(4) -0.005(4)
C13 0.026(4) 0.036(5) 0.022(4) -0.008(4) -0.004(3) 0.001(4)
C14 0.022(4) 0.026(4) 0.015(4) -0.001(3) 0.001(3) 0.002(3)
C15 0.033(5) 0.040(5) 0.030(5) -0.008(4) -0.001(4) -0.002(4)
C16 0.028(5) 0.055(7) 0.041(6) -0.010(5) 0.001(4) -0.002(4)
C17 0.046(6) 0.047(6) 0.024(5) -0.005(4) 0.007(4) -0.004(5)
C18 0.089(10) 0.046(7) 0.048(7) 0.003(6) -0.001(6) -0.016(6)
C19 0.038(5) 0.035(5) 0.042(5) -0.018(4) -0.002(4) -0.004(4)
C20 0.047(6) 0.069(8) 0.054(7) -0.031(6) 0.000(5) 0.000(6)
C21 0.025(4) 0.046(6) 0.045(6) -0.017(5) -0.002(4) 0.000(4)
C22 0.049(6) 0.048(7) 0.052(7) -0.011(5) 0.009(5) -0.018(5)
C23 0.032(5) 0.049(6) 0.029(5) -0.013(4) 0.001(4) -0.002(4)
C24 0.035(5) 0.068(7) 0.037(5) -0.026(5) 0.004(4) 0.004(5)
C25 0.047(6) 0.047(6) 0.028(5) -0.011(4) -0.004(4) 0.021(5)
C26 0.069(8) 0.030(6) 0.065(8) -0.001(5) 0.014(6) 0.003(5)
C27 0.033(5) 0.056(6) 0.020(4) -0.005(4) -0.008(4) 0.000(4)
C28 0.044(6) 0.052(6) 0.026(5) -0.003(4) -0.007(4) -0.001(5)
C29 0.069(8) 0.061(8) 0.048(7) -0.004(6) 0.003(6) -0.023(6)
C30 0.097(11) 0.064(9) 0.070(9) -0.011(8) 0.007(8) -0.037(8)
C31 0.124(13) 0.050(8) 0.066(9) -0.019(7) -0.013(9) -0.003(8)
C32 0.072(8) 0.051(7) 0.044(6) -0.014(5) -0.007(6) 0.003(6)
C33 0.044(6) 0.046(6) 0.037(5) -0.007(5) -0.012(4) 0.004(5)
C34 0.028(4) 0.047(6) 0.025(4) -0.005(4) -0.004(3) 0.010(4)
C35 0.024(4) 0.054(6) 0.027(4) -0.005(4) -0.004(3) 0.005(4)
C36 0.036(5) 0.053(7) 0.037(5) -0.002(5) -0.002(4) -0.008(5)
C37 0.066(8) 0.053(7) 0.054(7) -0.018(6) -0.006(6) -0.012(6)
C38 0.088(9) 0.053(7) 0.036(6) -0.007(5) -0.008(6) -0.006(7)
C39 0.052(6) 0.060(7) 0.030(5) -0.014(5) -0.003(4) 0.004(5)
C40 0.026(4) 0.057(6) 0.026(4) -0.011(4) -0.008(4) 0.005(4)
C41' 0.10(2) 0.16(3) 0.10(2) 0.084(19) -0.088(17) -0.08(2)
C43 0.06(3) 0.10(5) 0.11(5) -0.04(4) -0.01(3) 0.00(3)
C44 0.12(4) 0.09(3) 0.09(4) 0.05(3) 0.01(3) -0.04(3)
C47' 0.053(14) 0.12(2) 0.074(16) 0.017(15) -0.019(12) -0.001(14)
C48 0.085(12) 0.21(2) 0.076(12) 0.052(13) -0.034(10) -0.030(14)
C49' 0.059(17) 0.18(4) 0.10(2) -0.01(2) -0.007(15) 0.028(19)
C50' 0.22(5) 0.24(6) 0.25(6) -0.16(5) -0.05(5) 0.12(5)
C51' 0.041(17) 0.41(8) 0.09(3) 0.06(4) -0.023(16) -0.08(3)
C52 0.14(2) 0.14(2) 0.15(2) -0.037(18) -0.048(17) -0.018(17)
C51 0.04(2) 0.20(6) 0.09(4) -0.07(4) -0.05(2) 0.04(3)
C47 0.05(2) 0.05(3) 0.06(2) -0.02(2) 0.005(18) 0.002(18)
C49 0.03(3) 1.0(4) 0.06(5) 0.18(12) 0.01(3) 0.06(10)
C46 0.05(2) 0.09(3) 0.06(2) -0.05(2) -0.026(18) 0.03(2)
C41 0.08(3) 0.14(4) 0.07(3) -0.03(2) -0.02(2) -0.08(3)
C45 0.056(13) 0.065(14) 0.052(13) -0.020(9) -0.017(9) -0.018(9)
C44' 0.54(10) 0.13(3) 0.053(18) 0.006(18) -0.01(4) -0.19(5)
C43' 0.10(2) 0.12(3) 0.054(14) 0.032(15) -0.011(14) -0.060(18)
C45' 0.29(5) 0.15(3) 0.069(17) 0.008(18) -0.11(3) -0.11(3)
C46' 0.30(6) 0.14(3) 0.09(2) -0.03(2) -0.05(3) -0.08(3)
C50 0.6(3) 0.05(4) 0.43(19) -0.09(7) -0.4(2) 0.05(8)
C42 0.13(2) 0.37(4) 0.22(3) 0.15(2) -0.12(2) -0.09(2)

loop_
_atom_type_symbol
_atom_type_description
_atom_type_scat_dispersion_real
_atom_type_scat_dispersion_imag
_atom_type_scat_source
C C 0.0033 0.0016 'International Tables Vol C Tables 4.2.6.8 and 6.1.1.4'
H H 0.0000 0.0000 'International Tables Vol C Tables 4.2.6.8 and 6.1.1.4'
P P 0.1023 0.0942 'International Tables Vol C Tables 4.2.6.8 and 6.1.1.4'
Br Br -0.2901 2.4595 'International Tables Vol C Tables 4.2.6.8 and 6.1.1.4'
Pt Pt -1.7033 8.3905 'International Tables Vol C Tables 4.2.6.8 and 6.1.1.4'

loop_
_geom_angle_atom_site_label_1
_geom_angle_atom_site_label_2
_geom_angle_atom_site_label_3
_geom_angle
C1 Pt1 P1 93.4(2)
C1 Pt1 P2 90.0(2)
P1 Pt1 P2 175.63(8)
C1 Pt1 Br1 177.7(2)
P1 Pt1 Br1 88.81(6)
P2 Pt1 Br1 87.81(6)
C27 Pt2 P3 92.6(3)
C27 Pt2 P4 89.5(3)
P3 Pt2 P4 177.57(15)
C27 Pt2 Br4 177.8(3)
P3 Pt2 Br4 88.78(11)
P4 Pt2 Br4 89.13(10)
C17 P1 C15 101.3(4)
C17 P1 C19 105.0(5)
C15 P1 C19 106.0(4)
C17 P1 Pt1 113.0(3)
C15 P1 Pt1 119.6(3)
C19 P1 Pt1 110.6(3)
C21 P2 C23 104.9(5)
C21 P2 C25 102.1(5)
C23 P2 C25 104.3(5)
C21 P2 Pt1 115.4(3)
C23 P2 Pt1 116.1(3)
C25 P2 Pt1 112.6(3)
C45' P3 C41 75.2(12)
C45' P3 C43' 103.6(7)
C41 P3 C43' 118.2(13)
C45' P3 C43 110.9(13)
C41 P3 C43 103.6(10)
C43' P3 C43 17.7(13)
C45' P3 C41' 102.3(7)
C41 P3 C41' 28.7(11)
C43' P3 C41' 102.7(8)
C43 P3 C41' 85.3(13)
C45' P3 C45 27.7(11)
C41 P3 C45 102.6(9)
C43' P3 C45 87.3(10)
C43 P3 C45 100.7(9)
C41' P3 C45 128.4(11)
C45' P3 Pt2 117.2(6)
C41 P3 Pt2 120.7(9)
C43' P3 Pt2 114.2(8)
C43 P3 Pt2 120.4(13)
C41' P3 Pt2 115.0(5)
C45 P3 Pt2 105.7(10)
C51' P4 C49 71.0(13)
C51' P4 C47' 104.2(8)
C49 P4 C47' 117.7(14)
C51' P4 C49' 102.6(8)
C49 P4 C49' 32.6(13)
C47' P4 C49' 102.4(8)
C51' P4 C47 119.9(11)
C49 P4 C47 103.0(10)
C47' P4 C47 24.5(11)
C49' P4 C47 80.3(12)
C51' P4 C51 34.3(12)
C49 P4 C51 102.2(9)
C47' P4 C51 77.4(11)
C49' P4 C51 129.4(13)
C47 P4 C51 99.6(8)
C51' P4 Pt2 115.2(8)
C49 P4 Pt2 119.6(13)
C47' P4 Pt2 117.8(5)
C49' P4 Pt2 112.8(8)
C47 P4 Pt2 118.4(7)
C51 P4 Pt2 111.2(10)
C2 C1 C14 118.8(7)
C2 C1 Pt1 120.4(6)
C14 C1 Pt1 120.7(6)
C1 C2 C3 120.3(8)
C1 C2 C7 121.9(8)
C3 C2 C7 117.8(8)
C4 C3 C2 121.3(9)
C3 C4 C5 122.4(9)
C3 C4 Br3 118.7(8)
C5 C4 Br3 118.9(7)
C6 C5 C4 117.9(9)
C5 C6 C7 122.8(9)
C8 C7 C6 125.0(8)
C8 C7 C2 117.0(8)
C6 C7 C2 117.9(8)
C9 C8 C7 123.3(7)
C9 C8 Br2 118.9(6)
C7 C8 Br2 117.7(6)
C8 C9 C10 123.5(8)
C8 C9 C14 119.2(8)
C10 C9 C14 117.3(8)
C11 C10 C9 121.1(8)
C12 C11 C10 120.3(9)
C13 C12 C11 120.7(9)
C12 C13 C14 122.1(8)
C13 C14 C1 121.9(7)
C13 C14 C9 118.4(7)
C1 C14 C9 119.7(8)
C16 C15 P1 115.3(7)
C18 C17 P1 114.0(7)
C20 C19 P1 117.0(7)
C22 C21 P2 115.4(7)
C24 C23 P2 116.6(7)
C26 C25 P2 114.4(7)
C28 C27 C40 118.0(9)
C28 C27 Pt2 120.9(8)
C40 C27 Pt2 121.1(7)
C27 C28 C33 122.5(10)
C27 C28 C29 120.7(10)
C33 C28 C29 116.8(10)
C30 C29 C28 122.2(12)
C29 C30 C31 121.0(13)
C32 C31 C30 118.3(13)
C31 C32 C33 123.2(12)
C34 C33 C32 124.9(10)
C34 C33 C28 116.8(9)
C32 C33 C28 118.3(10)
C35 C34 C33 123.1(9)
C35 C34 Br5 119.4(7)
C33 C34 Br5 117.5(7)
C34 C35 C36 124.1(9)
C34 C35 C40 118.8(9)
C36 C35 C40 117.1(9)
C37 C36 C35 123.9(10)
C36 C37 C38 119.1(11)
C39 C38 C37 119.4(11)
C38 C39 C40 122.9(10)
C27 C40 C39 122.0(9)
C27 C40 C35 120.6(9)
C39 C40 C35 117.4(10)
C42 C41' P3 114.0(12)
C44 C43 P3 121.8(17)
C48 C47' P4 116.5(11)
C47 C48 C47' 29.8(13)
C50' C49' P4 118.4(14)
C52 C51' P4 120.8(13)
C51 C52 C51' 42.6(15)
C52 C51 P4 119.2(14)
C48 C47 P4 115.7(12)
C50 C49 P4 119.4(17)
C42 C41 P3 117.0(13)
C46 C45 P3 117.6(14)
C44' C43' P3 121.3(13)
C46' C45' P3 107.7(16)
C41 C42 C41' 34.6(14)

loop_
_geom_bond_atom_site_label_1
_geom_bond_atom_site_label_2
_geom_bond_distance
Pt1 C1 2.036(8)
Pt1 P1 2.312(2)
Pt1 P2 2.317(2)
Pt1 Br1 2.5194(9)
Pt2 C27 2.022(9)
Pt2 P3 2.289(3)
Pt2 P4 2.314(3)
Pt2 Br4 2.5011(15)
Br2 C8 1.917(8)
Br3 C4 1.879(10)
Br5 C34 1.903(9)
P1 C17 1.819(9)
P1 C15 1.820(9)
P1 C19 1.828(9)
P2 C21 1.808(10)
P2 C23 1.820(9)
P2 C25 1.826(9)
P3 C45' 1.823(13)
P3 C41 1.819(15)
P3 C43' 1.822(13)
P3 C43 1.833(16)
P3 C41' 1.852(14)
P3 C45 1.861(15)
P4 C51' 1.824(14)
P4 C49 1.823(16)
P4 C47' 1.833(13)
P4 C49' 1.846(14)
P4 C47 1.853(15)
P4 C51 1.866(15)
C1 C2 1.394(12)
C1 C14 1.428(11)
C2 C3 1.405(13)
C2 C7 1.453(11)
C3 C4 1.362(13)
C4 C5 1.401(14)
C5 C6 1.370(14)
C6 C7 1.418(13)
C7 C8 1.398(13)
C8 C9 1.374(12)
C9 C10 1.430(12)
C9 C14 1.448(11)
C10 C11 1.388(14)
C11 C12 1.379(13)
C12 C13 1.360(13)
C13 C14 1.411(12)
C15 C16 1.532(13)
C17 C18 1.508(15)
C19 C20 1.534(13)
C21 C22 1.530(14)
C23 C24 1.519(12)
C25 C26 1.509(16)
C27 C28 1.410(15)
C27 C40 1.419(14)
C28 C33 1.434(14)
C28 C29 1.445(16)
C29 C30 1.331(19)
C30 C31 1.45(2)
C31 C32 1.335(19)
C32 C33 1.430(16)
C33 C34 1.413(15)
C34 C35 1.379(14)
C35 C36 1.415(14)
C35 C40 1.442(12)
C36 C37 1.325(15)
C37 C38 1.440(17)
C38 C39 1.339(16)
C39 C40 1.420(14)
C41' C42 1.543(16)
C43 C44 1.484(18)
C47' C48 1.528(16)
C48 C47 1.521(18)
C49' C50' 1.505(18)
C51' C52 1.506(17)
C52 C51 1.489(18)
C49 C50 1.509(19)
C46 C45 1.511(18)
C41 C42 1.520(18)
C44' C43' 1.484(17)
C45' C46' 1.60(4)
